data_4109059
loop_
_publ_author_name
'Xisheng Wang'
'Masanori Kitamura'
'Keiji Maruoka'

_publ_contact_author_email maruoka@kuchem.kyoto-u.ac.jp
_publ_contact_author_fax +81-(0)75-753-4041
_publ_contact_author_name 'Keiji Maruoka'
_publ_contact_author_phone +81-(0)75-753-4041
_publ_section_title
;
 New, Chiral Phase Transfer Catalysts for Effecting Asymmetric Conjugate
 Additions of \a-Alkyl-\a-cyanoacetates to Acetylenic Esters
;
_journal_name_full 'Journal of the American Chemical Society'
_journal_page_first 1038
_journal_page_last 1039
_journal_paper_doi 10.1021/ja068119g
_journal_volume 129
_journal_year 2007
_chemical_absolute_configuration ad
_chemical_formula_moiety 'C22 H28 Br N O4 '
_chemical_formula_sum 'C22 H28 Br N O4'
_chemical_formula_weight 450.37
_space_group_IT_number 19
_symmetry_cell_setting orthorhombic
_symmetry_Int_Tables_number 19
_symmetry_space_group_name_Hall 'P 2ac 2ab'
_symmetry_space_group_name_H-M 'P 21 21 21'
_audit_creation_date 2006-12-12
_audit_creation_method 'by CrystalStructure 3.8'
_cell_angle_alpha 90.0000
_cell_angle_beta 90.0000
_cell_angle_gamma 90.0000
_cell_formula_units_Z 4
_cell_length_a 5.8517(3)
_cell_length_b 18.9534(6)
_cell_length_c 20.9196(6)
_cell_measurement_reflns_used 13814
_cell_measurement_temperature 143.1
_cell_measurement_theta_max 68.3
_cell_measurement_theta_min 3.1
_cell_volume 2320.18(15)
_computing_cell_refinement PROCESS-AUTO
_computing_data_collection PROCESS-AUTO
_computing_data_reduction CrystalStructure
_computing_publication_material 'CrystalStructure 3.8'
_computing_structure_refinement SHELXL
_computing_structure_solution SIR2004
_diffrn_detector_area_resol_mean 10.00
_diffrn_measured_fraction_theta_full 0.970
_diffrn_measured_fraction_theta_max 0.970
_diffrn_measurement_device_type 'Rigaku RAXIS-RAPID'
_diffrn_measurement_method \w
_diffrn_radiation_type 'Cu K\a'
_diffrn_radiation_wavelength 1.54187
_diffrn_reflns_av_R_equivalents 0.104
_diffrn_reflns_limit_h_max 6
_diffrn_reflns_limit_h_min -5
_diffrn_reflns_limit_k_max 22
_diffrn_reflns_limit_k_min -22
_diffrn_reflns_limit_l_max 24
_diffrn_reflns_limit_l_min -24
_diffrn_reflns_number 15477
_diffrn_reflns_theta_full 68.25
_diffrn_reflns_theta_max 68.25
_exptl_absorpt_coefficient_mu 2.621
_exptl_absorpt_correction_T_max 0.592
_exptl_absorpt_correction_T_min 0.280
_exptl_absorpt_correction_type multi-scan
_exptl_absorpt_process_details
;
    Higashi, T. (1995). Program for Absorption Correction.
    Rigaku Corporation, Tokyo, Japan.
;
_exptl_crystal_colour colorless
_exptl_crystal_density_diffrn 1.289
_exptl_crystal_description needle
_exptl_crystal_F_000 936.00
_exptl_crystal_size_max 0.60
_exptl_crystal_size_mid 0.20
_exptl_crystal_size_min 0.20
_refine_diff_density_max 0.85
_refine_diff_density_min -0.81
_refine_ls_abs_structure_details 'Flack, H. D. (1983), Acta Cryst. A39, 876-881.  1635 Friedel Pairs'
_refine_ls_abs_structure_Flack 0.01(2)
_refine_ls_extinction_method none
_refine_ls_goodness_of_fit_ref 1.072
_refine_ls_hydrogen_treatment refall
_refine_ls_number_parameters 255
_refine_ls_number_reflns 4010
_refine_ls_R_factor_gt 0.0610
_refine_ls_shift/su_max 0.0000
_refine_ls_structure_factor_coef Fsqd
_refine_ls_weighting_details 'w = 1/[\s^2^(Fo^2^)+(0.0853P)^2^+0.5416P] where P=(Fo^2^+2Fc^2^)/3'
_refine_ls_weighting_scheme calc
_refine_ls_wR_factor_ref 0.1652
_reflns_number_gt 3415
_reflns_number_total 4010
_reflns_threshold_expression F^2^>2.0\s(F^2^)
_cod_data_source_file ja068119gsi20061228_033419.cif
_cod_data_source_block '_W6X231Z2'
_cod_original_cell_volume 2320.17(14)
_cod_original_formula_sum 'C22 H28 Br N O4 '
_cod_database_code 4109059

loop_
_symmetry_equiv_pos_site_id
_symmetry_equiv_pos_as_xyz
1 +X,+Y,+Z
2 1/2+X,1/2-Y,-Z
3 -X,1/2+Y,1/2-Z
4 1/2-X,-Y,1/2+Z

loop_
_atom_site_label
_atom_site_type_symbol
_atom_site_fract_x
_atom_site_fract_y
_atom_site_fract_z
_atom_site_U_iso_or_equiv
_atom_site_adp_type
_atom_site_occupancy
_atom_site_symmetry_multiplicity
_atom_site_calc_flag
_atom_site_refinement_flags
Br(1) Br 1.41690(15) 0.13598(3) 0.44674(3) 0.0631(2) Uani 1.00 1 d .
O(1) O 0.6866(5) 0.41137(14) 0.75558(14) 0.0276(7) Uani 1.00 1 d .
O(2) O 0.6919(6) 0.37245(18) 0.96990(15) 0.0411(8) Uani 1.00 1 d .
O(3) O 0.3840(5) 0.33956(15) 0.73841(14) 0.0303(6) Uani 1.00 1 d .
O(4) O 0.4886(5) 0.34429(16) 0.88157(15) 0.0332(7) Uani 1.00 1 d .
N(1) N 0.5177(8) 0.1827(2) 0.8171(2) 0.0447(11) Uani 1.00 1 d .
C(1) C 0.5778(9) 0.3504(2) 0.75529(19) 0.0273(9) Uani 1.00 1 d .
C(2) C 1.0912(9) 0.1809(2) 0.6468(2) 0.0332(10) Uani 1.00 1 d .
C(3) C 0.9268(8) 0.3120(2) 0.8213(2) 0.0271(9) Uani 1.00 1 d .
C(5) C 0.8932(9) 0.3377(2) 0.8803(2) 0.0312(9) Uani 1.00 1 d .
C(6) C 0.6055(9) 0.2305(2) 0.7983(2) 0.0280(9) Uani 1.00 1 d .
C(7) C 0.8574(8) 0.2683(2) 0.7086(2) 0.0278(10) Uani 1.00 1 d .
C(8) C 0.9914(11) 0.1336(2) 0.6048(2) 0.0500(14) Uani 1.00 1 d .
C(9) C 0.7447(8) 0.29065(19) 0.7734(2) 0.0250(9) Uani 1.00 1 d .
C(10) C 1.2834(9) 0.1531(2) 0.5278(2) 0.0373(11) Uani 1.00 1 d .
C(11) C 0.5714(8) 0.4788(2) 0.7382(2) 0.0321(10) Uani 1.00 1 d .
C(12) C 0.9860(9) 0.1973(2) 0.7106(2) 0.0352(11) Uani 1.00 1 d .
C(13) C 1.3854(10) 0.2019(2) 0.5673(2) 0.0492(13) Uani 1.00 1 d .
C(14) C 0.4932(10) 0.3873(2) 1.0104(2) 0.0462(14) Uani 1.00 1 d .
C(15) C 1.0884(12) 0.1194(2) 0.5454(2) 0.0547(15) Uani 1.00 1 d .
C(16) C 0.3562(11) 0.4493(2) 0.9834(2) 0.0522(15) Uani 1.00 1 d .
C(17) C 0.4698(10) 0.4745(2) 0.6715(2) 0.0453(13) Uani 1.00 1 d .
C(18) C 0.3531(10) 0.3198(3) 1.0186(2) 0.0530(15) Uani 1.00 1 d .
C(19) C 0.7683(10) 0.5305(2) 0.7409(3) 0.0533(15) Uani 1.00 1 d .
C(20) C 0.3920(11) 0.4941(2) 0.7889(2) 0.0500(14) Uani 1.00 1 d .
C(21) C 1.2866(10) 0.2145(2) 0.6267(2) 0.0462(13) Uani 1.00 1 d .
C(22) C 0.6058(14) 0.4094(4) 1.0732(2) 0.083(2) Uani 1.00 1 d .
C(25) C 0.6680(8) 0.3515(2) 0.9090(2) 0.0290(10) Uani 1.00 1 d .
H(1) H 1.0812 0.3065 0.8080 0.032 Uiso 1.00 1 c R
H(2) H 1.0245 0.3477 0.9054 0.037 Uiso 1.00 1 c R
H(3) H 0.8539 0.1104 0.6168 0.060 Uiso 1.00 1 c R
H(4) H 1.5195 0.2263 0.5544 0.059 Uiso 1.00 1 c R
H(5) H 1.0187 0.0864 0.5174 0.066 Uiso 1.00 1 c R
H(6) H 1.3569 0.2477 0.6544 0.055 Uiso 1.00 1 c R
H(7) H 0.7367 0.2654 0.6755 0.033 Uiso 1.00 1 c R
H(8) H 0.9659 0.3056 0.6953 0.033 Uiso 1.00 1 c R
H(9) H 1.1072 0.1994 0.7436 0.042 Uiso 1.00 1 c R
H(10) H 0.8784 0.1592 0.7226 0.042 Uiso 1.00 1 c R
H(11) H 0.4144 0.4935 1.0015 0.063 Uiso 1.00 1 c R
H(12) H 0.1947 0.4438 0.9948 0.063 Uiso 1.00 1 c R
H(13) H 0.3718 0.4504 0.9368 0.063 Uiso 1.00 1 c R
H(14) H 0.5832 0.4902 0.6402 0.054 Uiso 1.00 1 c R
H(15) H 0.3345 0.5048 0.6691 0.054 Uiso 1.00 1 c R
H(16) H 0.4261 0.4256 0.6623 0.054 Uiso 1.00 1 c R
H(17) H 0.2377 0.3170 0.9848 0.064 Uiso 1.00 1 c R
H(18) H 0.2774 0.3205 1.0604 0.064 Uiso 1.00 1 c R
H(19) H 0.4544 0.2788 1.0160 0.064 Uiso 1.00 1 c R
H(20) H 0.7811 0.5497 0.7843 0.064 Uiso 1.00 1 c R
H(21) H 0.7408 0.5690 0.7107 0.064 Uiso 1.00 1 c R
H(22) H 0.9105 0.5062 0.7296 0.064 Uiso 1.00 1 c R
H(23) H 0.2459 0.4732 0.7761 0.060 Uiso 1.00 1 c R
H(24) H 0.3738 0.5453 0.7935 0.060 Uiso 1.00 1 c R
H(25) H 0.4406 0.4739 0.8298 0.060 Uiso 1.00 1 c R
H(26) H 0.6295 0.3678 1.1001 0.100 Uiso 1.00 1 c R
H(27) H 0.5067 0.4431 1.0955 0.100 Uiso 1.00 1 c R
H(28) H 0.7534 0.4318 1.0642 0.100 Uiso 1.00 1 c R

loop_
_atom_site_aniso_label
_atom_site_aniso_U_11
_atom_site_aniso_U_22
_atom_site_aniso_U_33
_atom_site_aniso_U_12
_atom_site_aniso_U_13
_atom_site_aniso_U_23
Br(1) 0.1024(6) 0.0586(3) 0.0285(2) -0.0037(3) 0.0138(3) -0.0016(2)
O(1) 0.0278(18) 0.0178(13) 0.0372(16) 0.0029(11) -0.0025(14) 0.0037(11)
O(2) 0.041(2) 0.056(2) 0.0263(16) 0.0004(16) -0.0066(15) -0.0091(15)
O(3) 0.0234(19) 0.0355(15) 0.0319(15) -0.0065(13) -0.0043(14) -0.0022(12)
O(4) 0.032(2) 0.0419(17) 0.0255(15) -0.0049(12) -0.0047(14) -0.0023(13)
N(1) 0.061(3) 0.037(2) 0.036(2) -0.015(2) 0.001(2) 0.0006(17)
C(1) 0.038(2) 0.0237(19) 0.0200(18) 0.0052(19) 0.006(2) 0.0007(15)
C(2) 0.038(2) 0.0254(19) 0.036(2) 0.006(2) 0.005(2) -0.0013(17)
C(3) 0.026(2) 0.0247(18) 0.031(2) -0.0014(18) -0.000(2) 0.0055(16)
C(5) 0.034(2) 0.0296(19) 0.030(2) -0.0037(19) -0.006(2) 0.0040(17)
C(6) 0.036(2) 0.0230(19) 0.025(2) -0.0084(19) -0.002(2) 0.0017(16)
C(7) 0.030(2) 0.0236(18) 0.030(2) 0.0003(16) 0.005(2) 0.0006(17)
C(8) 0.066(4) 0.043(2) 0.041(2) -0.028(2) 0.006(2) -0.006(2)
C(9) 0.032(2) 0.0176(18) 0.025(2) -0.0066(16) -0.0025(19) 0.0048(15)
C(10) 0.046(3) 0.039(2) 0.027(2) -0.001(2) -0.000(2) -0.0016(19)
C(11) 0.030(2) 0.0260(19) 0.040(2) 0.0055(19) -0.005(2) 0.0056(18)
C(12) 0.047(3) 0.028(2) 0.031(2) 0.0067(19) 0.004(2) 0.0004(18)
C(13) 0.037(3) 0.057(2) 0.053(3) -0.009(2) 0.011(2) -0.018(2)
C(14) 0.050(3) 0.063(3) 0.025(2) 0.010(2) -0.004(2) -0.006(2)
C(15) 0.081(4) 0.046(2) 0.037(2) -0.024(2) -0.001(3) -0.014(2)
C(16) 0.058(4) 0.046(2) 0.053(3) 0.007(2) -0.003(3) -0.012(2)
C(17) 0.061(4) 0.040(2) 0.035(2) 0.007(2) -0.006(2) 0.011(2)
C(18) 0.050(4) 0.067(3) 0.042(2) 0.014(2) 0.013(2) 0.019(2)
C(19) 0.056(3) 0.019(2) 0.085(4) -0.003(2) -0.014(3) 0.009(2)
C(20) 0.057(3) 0.045(2) 0.048(2) 0.023(2) 0.008(3) -0.003(2)
C(21) 0.035(3) 0.061(3) 0.042(2) -0.009(2) 0.007(2) -0.024(2)
C(22) 0.063(4) 0.149(6) 0.038(3) 0.029(4) -0.021(3) -0.040(3)
C(25) 0.037(3) 0.024(2) 0.025(2) -0.0017(16) -0.001(2) -0.0010(16)

loop_
_atom_type_symbol
_atom_type_description
_atom_type_scat_dispersion_real
_atom_type_scat_dispersion_imag
_atom_type_scat_source
C C 0.018 0.009
;
International Tables for Crystallography
(1992, Vol. C, Tables 4.2.6.8 and 6.1.1.4)
;
H H 0.000 0.000
;
International Tables for Crystallography
(1992, Vol. C, Table 6.1.1.4)
;
Br Br -0.676 1.280
;
International Tables for Crystallography
(1992, Vol. C, Tables 4.2.6.8 and 6.1.1.4)
;
N N 0.031 0.018
;
International Tables for Crystallography
(1992, Vol. C, Tables 4.2.6.8 and 6.1.1.4)
;
O O 0.049 0.032
;
International Tables for Crystallography
(1992, Vol. C, Tables 4.2.6.8 and 6.1.1.4)
;

loop_
_geom_angle_atom_site_label_1
_geom_angle_atom_site_label_2
_geom_angle_atom_site_label_3
_geom_angle
_geom_angle_publ_flag
C(1) O(1) C(11) 122.1(3) yes
C(14) O(2) C(25) 121.5(3) yes
O(1) C(1) O(3) 127.2(3) yes
O(1) C(1) C(9) 109.6(4) yes
O(3) C(1) C(9) 122.9(3) yes
C(8) C(2) C(12) 121.6(4) yes
C(8) C(2) C(21) 117.1(4) yes
C(12) C(2) C(21) 121.2(4) yes
C(5) C(3) C(9) 126.9(4) yes
C(3) C(5) C(25) 124.9(4) yes
N(1) C(6) C(9) 174.4(5) yes
C(9) C(7) C(12) 114.6(3) yes
C(2) C(8) C(15) 121.3(5) yes
C(1) C(9) C(3) 114.3(3) yes
C(1) C(9) C(6) 107.5(3) yes
C(1) C(9) C(7) 104.6(3) yes
C(3) C(9) C(6) 110.8(3) yes
C(3) C(9) C(7) 110.3(3) yes
C(6) C(9) C(7) 109.0(3) yes
Br(1) C(10) C(13) 118.3(4) yes
Br(1) C(10) C(15) 120.6(3) yes
C(13) C(10) C(15) 121.1(4) yes
O(1) C(11) C(17) 110.8(3) yes
O(1) C(11) C(19) 101.6(3) yes
O(1) C(11) C(20) 107.9(3) yes
C(17) C(11) C(19) 111.6(4) yes
C(17) C(11) C(20) 112.4(4) yes
C(19) C(11) C(20) 112.0(4) yes
C(2) C(12) C(7) 110.8(3) yes
C(10) C(13) C(21) 118.1(5) yes
O(2) C(14) C(16) 110.5(4) yes
O(2) C(14) C(18) 109.3(4) yes
O(2) C(14) C(22) 102.0(4) yes
C(16) C(14) C(18) 113.8(4) yes
C(16) C(14) C(22) 109.3(5) yes
C(18) C(14) C(22) 111.3(4) yes
C(8) C(15) C(10) 119.6(5) yes
C(2) C(21) C(13) 122.7(5) yes
O(2) C(25) O(4) 125.3(4) yes
O(2) C(25) C(5) 110.3(4) yes
O(4) C(25) C(5) 124.4(3) yes
C(5) C(3) H(1) 116.5(4) no
C(9) C(3) H(1) 116.5(3) no
C(3) C(5) H(2) 117.6(5) no
C(25) C(5) H(2) 117.6(4) no
C(9) C(7) H(7) 108.6(4) no
C(9) C(7) H(8) 108.6(3) no
C(12) C(7) H(7) 108.6(3) no
C(12) C(7) H(8) 108.6(4) no
H(7) C(7) H(8) 107.6(3) no
C(2) C(8) H(3) 119.4(5) no
C(15) C(8) H(3) 119.4(5) no
C(2) C(12) H(9) 109.5(4) no
C(2) C(12) H(10) 109.5(3) no
C(7) C(12) H(9) 109.5(3) no
C(7) C(12) H(10) 109.5(4) no
H(9) C(12) H(10) 108.1(4) no
C(10) C(13) H(4) 120.9(5) no
C(21) C(13) H(4) 120.9(5) no
C(8) C(15) H(5) 120.2(6) no
C(10) C(15) H(5) 120.2(5) no
C(14) C(16) H(11) 109.5 no
C(14) C(16) H(12) 109.5 no
C(14) C(16) H(13) 109.5 no
H(11) C(16) H(12) 109.5 no
H(11) C(16) H(13) 109.5 no
H(12) C(16) H(13) 109.5 no
C(11) C(17) H(14) 109.5 no
C(11) C(17) H(15) 109.5 no
C(11) C(17) H(16) 109.5 no
H(14) C(17) H(15) 109.5 no
H(14) C(17) H(16) 109.5 no
H(15) C(17) H(16) 109.5 no
C(14) C(18) H(17) 109.5 no
C(14) C(18) H(18) 109.5 no
C(14) C(18) H(19) 109.5 no
H(17) C(18) H(18) 109.5 no
H(17) C(18) H(19) 109.5 no
H(18) C(18) H(19) 109.5 no
C(11) C(19) H(20) 109.5 no
C(11) C(19) H(21) 109.5 no
C(11) C(19) H(22) 109.5 no
H(20) C(19) H(21) 109.5 no
H(20) C(19) H(22) 109.5 no
H(21) C(19) H(22) 109.5 no
C(11) C(20) H(23) 109.5 no
C(11) C(20) H(24) 109.5 no
C(11) C(20) H(25) 109.5 no
H(23) C(20) H(24) 109.5 no
H(23) C(20) H(25) 109.5 no
H(24) C(20) H(25) 109.5 no
C(2) C(21) H(6) 118.7(5) no
C(13) C(21) H(6) 118.6(5) no
C(14) C(22) H(26) 109.5 no
C(14) C(22) H(27) 109.5 no
C(14) C(22) H(28) 109.5 no
H(26) C(22) H(27) 109.5 no
H(26) C(22) H(28) 109.5 no
H(27) C(22) H(28) 109.5 no

loop_
_geom_bond_atom_site_label_1
_geom_bond_atom_site_label_2
_geom_bond_distance
_geom_bond_publ_flag
Br(1) C(10) 1.895(4) yes
O(1) C(1) 1.320(5) yes
O(1) C(11) 1.490(5) yes
O(2) C(14) 1.466(6) yes
O(2) C(25) 1.341(5) yes
O(3) C(1) 1.205(6) yes
O(4) C(25) 1.204(5) yes
N(1) C(6) 1.114(6) yes
C(1) C(9) 1.542(6) yes
C(2) C(8) 1.384(7) yes
C(2) C(12) 1.503(6) yes
C(2) C(21) 1.375(7) yes
C(3) C(5) 1.342(6) yes
C(3) C(9) 1.517(6) yes
C(5) C(25) 1.472(7) yes
C(6) C(9) 1.495(5) yes
C(7) C(9) 1.567(6) yes
C(7) C(12) 1.543(6) yes
C(8) C(15) 1.393(7) yes
C(10) C(13) 1.376(7) yes
C(10) C(15) 1.358(8) yes
C(11) C(17) 1.518(7) yes
C(11) C(19) 1.514(7) yes
C(11) C(20) 1.521(7) yes
C(13) C(21) 1.390(7) yes
C(14) C(16) 1.531(7) yes
C(14) C(18) 1.528(8) yes
C(14) C(22) 1.529(8) yes
C(3) H(1) 0.950(5) no
C(5) H(2) 0.950(5) no
C(7) H(7) 0.990(4) no
C(7) H(8) 0.990(4) no
C(8) H(3) 0.950(6) no
C(12) H(9) 0.990(5) no
C(12) H(10) 0.990(4) no
C(13) H(4) 0.950(5) no
C(15) H(5) 0.950(5) no
C(16) H(11) 0.980 no
C(16) H(12) 0.980 no
C(16) H(13) 0.980 no
C(17) H(14) 0.980 no
C(17) H(15) 0.980 no
C(17) H(16) 0.980 no
C(18) H(17) 0.980 no
C(18) H(18) 0.980 no
C(18) H(19) 0.980 no
C(19) H(20) 0.980 no
C(19) H(21) 0.980 no
C(19) H(22) 0.980 no
C(20) H(23) 0.980 no
C(20) H(24) 0.980 no
C(20) H(25) 0.980 no
C(21) H(6) 0.950(5) no
C(22) H(26) 0.980 no
C(22) H(27) 0.980 no
C(22) H(28) 0.980 no

loop_
_geom_contact_atom_site_label_1
_geom_contact_atom_site_label_2
_geom_contact_distance
_geom_contact_site_symmetry_2
O(3) C(3) 3.230(5) 1_455
O(3) C(7) 3.421(5) 1_455
O(3) C(21) 3.377(6) 1_455
O(4) C(3) 3.574(6) 1_455
O(4) C(5) 3.487(6) 1_455
N(1) C(19) 3.549(6) 3_646
C(3) O(3) 3.230(5) 1_655
C(3) O(4) 3.574(6) 1_655
C(5) O(4) 3.487(6) 1_655
C(7) O(3) 3.421(5) 1_655
C(19) N(1) 3.549(6) 3_656
C(21) O(3) 3.377(6) 1_655
Br(1) H(4) 3.4961(7) 2_456
Br(1) H(7) 3.3385(6) 2_556
Br(1) H(8) 3.1838(6) 2_556
Br(1) H(11) 3.072 3_746
Br(1) H(14) 3.583 2_556
O(1) H(23) 3.502 1_655
O(2) H(12) 3.279 1_655
O(2) H(17) 3.376 1_655
O(2) H(19) 3.265 2_557
O(3) H(1) 2.378(3) 1_455
O(3) H(6) 2.479(2) 1_455
O(3) H(8) 2.685(3) 1_455
O(3) H(9) 3.113(3) 1_455
O(4) H(1) 2.927(3) 1_455
O(4) H(2) 2.762(3) 1_455
N(1) H(1) 3.475(4) 1_455
N(1) H(9) 2.869(4) 1_455
N(1) H(15) 3.492 3_646
N(1) H(18) 2.980 2_557
N(1) H(21) 2.695 3_646
N(1) H(24) 3.541 3_646
N(1) H(26) 3.012 2_457
C(1) H(1) 3.218(5) 1_455
C(1) H(6) 3.148(4) 1_455
C(2) H(20) 2.970 3_746
C(5) H(12) 3.591 1_655
C(5) H(17) 2.999 1_655
C(5) H(18) 3.314 2_557
C(5) H(19) 3.115 2_557
C(6) H(1) 3.396(5) 1_455
C(6) H(6) 3.360(4) 1_455
C(6) H(9) 3.188(5) 1_455
C(6) H(18) 3.268 2_557
C(7) H(6) 3.165(4) 1_455
C(8) H(4) 3.438(6) 1_455
C(8) H(20) 3.112 3_746
C(8) H(24) 3.448 3_646
C(9) H(6) 3.466(4) 1_455
C(10) H(4) 3.250(4) 2_456
C(10) H(11) 3.557 3_746
C(12) H(20) 3.113 3_746
C(12) H(21) 3.343 3_746
C(12) H(24) 3.569 3_646
C(13) H(3) 3.405(5) 1_655
C(13) H(4) 3.594(5) 2_456
C(13) H(7) 3.286(5) 1_655
C(14) H(2) 3.593(5) 1_455
C(16) H(2) 3.184(5) 1_455
C(16) H(5) 3.401(5) 3_656
C(17) H(22) 3.542 1_455
C(17) H(27) 3.570 4_564
C(17) H(28) 3.291 4_664
C(18) H(2) 3.097(5) 1_455
C(18) H(17) 3.435 2_557
C(18) H(19) 3.076 2_457
C(19) H(9) 3.300(4) 3_756
C(19) H(10) 3.288(5) 3_756
C(19) H(23) 3.087 1_655
C(19) H(26) 3.571 4_664
C(19) H(27) 3.352 4_664
C(20) H(3) 3.289(5) 3_656
C(20) H(10) 3.514(5) 3_656
C(20) H(22) 3.087 1_455
C(21) H(7) 2.985(5) 1_655
C(22) H(14) 2.982 4_665
C(22) H(21) 3.040 4_665
C(25) H(18) 3.383 2_557
C(25) H(19) 3.371 2_557
H(1) O(3) 2.378(3) 1_655
H(1) O(4) 2.927(3) 1_655
H(1) N(1) 3.475(4) 1_655
H(1) C(1) 3.218(5) 1_655
H(1) C(6) 3.396(5) 1_655
H(1) H(23) 3.370 1_655
H(2) O(4) 2.762(3) 1_655
H(2) C(14) 3.593(5) 1_655
H(2) C(16) 3.184(5) 1_655
H(2) C(18) 3.097(5) 1_655
H(2) H(12) 2.793 1_655
H(2) H(13) 2.889 1_655
H(2) H(17) 2.157 1_655
H(2) H(18) 3.572 2_557
H(2) H(19) 2.935 2_557
H(3) C(13) 3.405(5) 1_455
H(3) C(20) 3.289(5) 3_646
H(3) H(4) 3.218 1_455
H(3) H(13) 3.493 3_646
H(3) H(20) 3.189 3_746
H(3) H(23) 3.483 3_646
H(3) H(24) 2.611 3_646
H(3) H(25) 3.304 3_646
H(4) Br(1) 3.4961(7) 2_556
H(4) C(8) 3.438(6) 1_655
H(4) C(10) 3.250(4) 2_556
H(4) C(13) 3.594(5) 2_556
H(4) H(3) 3.218 1_655
H(4) H(7) 2.930 1_655
H(5) C(16) 3.401(5) 3_646
H(5) H(11) 3.111 3_646
H(5) H(12) 2.989 3_646
H(5) H(13) 3.576 3_646
H(6) O(3) 2.479(2) 1_655
H(6) C(1) 3.148(4) 1_655
H(6) C(6) 3.360(4) 1_655
H(6) C(7) 3.165(4) 1_655
H(6) C(9) 3.466(4) 1_655
H(6) H(7) 2.291 1_655
H(6) H(16) 3.400 1_655
H(7) Br(1) 3.3385(6) 2_456
H(7) C(13) 3.286(5) 1_455
H(7) C(21) 2.985(5) 1_455
H(7) H(4) 2.930 1_455
H(7) H(6) 2.291 1_455
H(8) Br(1) 3.1838(6) 2_456
H(8) O(3) 2.685(3) 1_655
H(8) H(16) 3.591 1_655
H(9) O(3) 3.113(3) 1_655
H(9) N(1) 2.869(4) 1_655
H(9) C(6) 3.188(5) 1_655
H(9) C(19) 3.300(4) 3_746
H(9) H(20) 2.970 3_746
H(9) H(21) 2.795 3_746
H(9) H(26) 3.511 2_557
H(10) C(19) 3.288(5) 3_746
H(10) C(20) 3.514(5) 3_646
H(10) H(20) 2.881 3_746
H(10) H(21) 3.136 3_746
H(10) H(22) 3.307 3_746
H(10) H(23) 3.600 3_646
H(10) H(24) 2.636 3_646
H(11) Br(1) 3.072 3_756
H(11) C(10) 3.557 3_756
H(11) H(5) 3.111 3_656
H(12) O(2) 3.279 1_455
H(12) C(5) 3.591 1_455
H(12) H(2) 2.793 1_455
H(12) H(5) 2.989 3_656
H(12) H(28) 2.971 1_455
H(13) H(2) 2.889 1_455
H(13) H(3) 3.493 3_656
H(13) H(5) 3.576 3_656
H(14) Br(1) 3.583 2_456
H(14) C(22) 2.982 4_664
H(14) H(26) 3.282 4_664
H(14) H(27) 2.869 4_664
H(14) H(28) 2.372 4_664
H(15) N(1) 3.492 3_656
H(15) H(22) 2.785 1_455
H(15) H(27) 2.707 4_564
H(15) H(28) 3.475 4_664
H(16) H(6) 3.400 1_455
H(16) H(8) 3.591 1_455
H(17) O(2) 3.376 1_455
H(17) C(5) 2.999 1_455
H(17) C(18) 3.435 2_457
H(17) H(2) 2.157 1_455
H(17) H(19) 2.458 2_457
H(18) N(1) 2.980 2_457
H(18) C(5) 3.314 2_457
H(18) C(6) 3.268 2_457
H(18) C(25) 3.383 2_457
H(18) H(2) 3.572 2_457
H(18) H(19) 3.109 2_457
H(19) O(2) 3.265 2_457
H(19) C(5) 3.115 2_457
H(19) C(18) 3.076 2_557
H(19) C(25) 3.371 2_457
H(19) H(2) 2.935 2_457
H(19) H(17) 2.458 2_557
H(19) H(18) 3.109 2_557
H(19) H(19) 3.193 2_457
H(19) H(19) 3.193 2_557
H(20) C(2) 2.970 3_756
H(20) C(8) 3.112 3_756
H(20) C(12) 3.113 3_756
H(20) H(3) 3.189 3_756
H(20) H(9) 2.970 3_756
H(20) H(10) 2.881 3_756
H(20) H(23) 3.087 1_655
H(20) H(24) 3.475 1_655
H(21) N(1) 2.695 3_656
H(21) C(12) 3.343 3_756
H(21) C(22) 3.040 4_664
H(21) H(9) 2.795 3_756
H(21) H(10) 3.136 3_756
H(21) H(26) 2.713 4_664
H(21) H(27) 2.835 4_664
H(21) H(28) 3.065 4_664
H(22) C(17) 3.542 1_655
H(22) C(20) 3.087 1_655
H(22) H(10) 3.307 3_756
H(22) H(15) 2.785 1_655
H(22) H(23) 2.278 1_655
H(22) H(24) 3.113 1_655
H(22) H(27) 3.005 4_664
H(23) O(1) 3.502 1_455
H(23) C(19) 3.087 1_455
H(23) H(1) 3.370 1_455
H(23) H(3) 3.483 3_656
H(23) H(10) 3.600 3_656
H(23) H(20) 3.087 1_455
H(23) H(22) 2.278 1_455
H(24) N(1) 3.541 3_656
H(24) C(8) 3.448 3_656
H(24) C(12) 3.569 3_656
H(24) H(3) 2.611 3_656
H(24) H(10) 2.636 3_656
H(24) H(20) 3.475 1_455
H(24) H(22) 3.113 1_455
H(25) H(3) 3.304 3_656
H(26) N(1) 3.012 2_557
H(26) C(19) 3.571 4_665
H(26) H(9) 3.511 2_457
H(26) H(14) 3.282 4_665
H(26) H(21) 2.713 4_665
H(27) C(17) 3.570 4_565
H(27) C(19) 3.352 4_665
H(27) H(14) 2.869 4_665
H(27) H(15) 2.707 4_565
H(27) H(21) 2.835 4_665
H(27) H(22) 3.005 4_665
H(28) C(17) 3.291 4_665
H(28) H(12) 2.971 1_655
H(28) H(14) 2.372 4_665
H(28) H(15) 3.475 4_665
H(28) H(21) 3.065 4_665

loop_
_geom_torsion_atom_site_label_1
_geom_torsion_atom_site_label_2
_geom_torsion_atom_site_label_3
_geom_torsion_atom_site_label_4
_geom_torsion
C(1) O(1) C(11) C(17) -57.2(5)
C(1) O(1) C(11) C(19) -175.8(3)
C(1) O(1) C(11) C(20) 66.2(5)
C(11) O(1) C(1) O(3) 4.4(6)
C(11) O(1) C(1) C(9) 178.3(3)
C(14) O(2) C(25) O(4) 1.6(6)
C(14) O(2) C(25) C(5) -177.8(3)
C(25) O(2) C(14) C(16) -63.2(5)
C(25) O(2) C(14) C(18) 62.7(5)
C(25) O(2) C(14) C(22) -179.3(4)
O(1) C(1) C(9) C(3) 33.8(4)
O(1) C(1) C(9) C(6) 157.2(3)
O(1) C(1) C(9) C(7) -87.0(3)
O(3) C(1) C(9) C(3) -152.1(4)
O(3) C(1) C(9) C(6) -28.6(5)
O(3) C(1) C(9) C(7) 87.1(4)
C(8) C(2) C(12) C(7) -101.2(5)
C(12) C(2) C(8) C(15) 179.1(4)
C(8) C(2) C(21) C(13) -0.9(7)
C(21) C(2) C(8) C(15) 1.7(7)
C(12) C(2) C(21) C(13) -178.4(4)
C(21) C(2) C(12) C(7) 76.1(6)
C(5) C(3) C(9) C(1) 58.5(5)
C(5) C(3) C(9) C(6) -63.2(5)
C(5) C(3) C(9) C(7) 176.0(3)
C(9) C(3) C(5) C(25) -1.5(6)
C(3) C(5) C(25) O(2) 175.8(3)
C(3) C(5) C(25) O(4) -3.6(6)
N(1) C(6) C(9) C(1) 174(4)
N(1) C(6) C(9) C(3) -60(4)
N(1) C(6) C(9) C(7) 62(4)
C(9) C(7) C(12) C(2) -179.1(3)
C(12) C(7) C(9) C(1) -165.3(3)
C(12) C(7) C(9) C(3) 71.3(4)
C(12) C(7) C(9) C(6) -50.6(5)
C(2) C(8) C(15) C(10) -0.8(8)
Br(1) C(10) C(13) C(21) 179.8(4)
Br(1) C(10) C(15) C(8) -179.0(4)
C(13) C(10) C(15) C(8) -0.9(8)
C(15) C(10) C(13) C(21) 1.6(8)
C(10) C(13) C(21) C(2) -0.7(8)
